data_7120376
loop_
_publ_author_name
'Ostrowska, Kinga'
'Grzeszczuk, David'
'G\/luch-Lutwin, Monika'
'Grybo\'s, Anna'
'Siwek, Agata'
'Dobrzycki, Lukasz'
'Trzaskowski, Bartosz'

_publ_section_title
;
 Development of selective agents targeting serotonin 5HT1A receptors with
 subnanomolar activities based on a coumarin core
;
_journal_name_full 'Med. Chem. Commun.'
_journal_paper_doi 10.1039/C7MD00281E
_journal_year 2017
_chemical_formula_moiety C20H25O5N
_chemical_formula_sum 'C20 H25 N O5'
_chemical_formula_weight 359.41
_chemical_melting_point 'MP: 128 -- 131 \%C'
_chemical_name_systematic 6-acetyl-4,7-dimethyl-5-[3-(morpholin-4-yl)propoxycoumarin
_space_group_crystal_system monoclinic
_space_group_IT_number 14
_space_group_name_Hall '-P 2ybc'
_symmetry_space_group_name_Hall '-P 2ybc'
_symmetry_space_group_name_H-M 'P 1 21/c 1'
_atom_sites_solution_hydrogens geom
_audit_update_record
;
2017-03-31 deposited with the CCDC.
2017-07-03 downloaded from the CCDC.
;
_cell_angle_alpha 90
_cell_angle_beta 96.349(2)
_cell_angle_gamma 90
_cell_formula_units_Z 4
_cell_length_a 17.1277(16)
_cell_length_b 9.9821(9)
_cell_length_c 10.6929(9)
_cell_measurement_reflns_used 9147
_cell_measurement_temperature 100.(2)
_cell_measurement_theta_max 25.4371
_cell_measurement_theta_min 2.9613
_cell_volume 1817.0(3)
_computing_cell_refinement 'SAINT V8.34A (Bruker AXS Inc., 2013)'
_computing_data_collection 'APEX2 V2013 (Bruker AXS Inc., 2013)'
_computing_data_reduction 'SAINT V8.34A (Bruker AXS Inc., 2013)'
_computing_publication_material 'APEX2 V2013 (Bruker AXS Inc., 2013)'
_computing_structure_refinement 'SHELXL-2013 (Sheldrick, 2013)'
_computing_structure_solution 'SHELXS-97 (Sheldrick, 2008)'
_diffrn_ambient_temperature 100.(2)
_diffrn_detector_area_resol_mean 10.4167
_diffrn_measured_fraction_theta_full 0.996
_diffrn_measured_fraction_theta_max 0.996
_diffrn_measurement_device_type 'Bruker D8 VENTURE'
_diffrn_measurement_method 'omega scans'
_diffrn_radiation_monochromator TRIUMPH
_diffrn_radiation_type MoK\a
_diffrn_radiation_wavelength 0.71073
_diffrn_reflns_av_R_equivalents 0.0498
_diffrn_reflns_av_unetI/netI 0.0462
_diffrn_reflns_limit_h_max 20
_diffrn_reflns_limit_h_min -20
_diffrn_reflns_limit_k_max 12
_diffrn_reflns_limit_k_min 0
_diffrn_reflns_limit_l_max 12
_diffrn_reflns_limit_l_min 0
_diffrn_reflns_number 27947
_diffrn_reflns_theta_full 25.43
_diffrn_reflns_theta_max 25.43
_diffrn_reflns_theta_min 2.96
_diffrn_source 'fine focus sealed tube'
_exptl_absorpt_coefficient_mu 0.094
_exptl_absorpt_correction_T_max 0.99
_exptl_absorpt_correction_T_min 0.82
_exptl_absorpt_correction_type multi-scan
_exptl_absorpt_process_details 'TWINABS V2012/1 (Bruker AXS Inc.)'
_exptl_crystal_colour white
_exptl_crystal_density_diffrn 1.314
_exptl_crystal_density_method 'not measured'
_exptl_crystal_description plate
_exptl_crystal_F_000 768
_exptl_crystal_recrystallization_method 'Re-crystallisation from solvent: CH3Cl'
_exptl_crystal_size_max 0.456
_exptl_crystal_size_mid 0.327
_exptl_crystal_size_min 0.068
_refine_diff_density_max 0.295
_refine_diff_density_min -0.240
_refine_ls_extinction_method none
_refine_ls_goodness_of_fit_ref 1.065
_refine_ls_hydrogen_treatment constr
_refine_ls_matrix_type full
_refine_ls_number_parameters 242
_refine_ls_number_reflns 3346
_refine_ls_number_restraints 0
_refine_ls_restrained_S_all 1.065
_refine_ls_R_factor_all 0.0553
_refine_ls_R_factor_gt 0.0440
_refine_ls_shift/su_max 0.000
_refine_ls_shift/su_mean 0.000
_refine_ls_structure_factor_coef Fsqd
_refine_ls_weighting_details 'w=1/[\s^2^(Fo^2^)+(0.0720P)^2^+0.0790P] where P=(Fo^2^+2Fc^2^)/3'
_refine_ls_weighting_scheme calc
_refine_ls_wR_factor_gt 0.1122
_refine_ls_wR_factor_ref 0.1238
_reflns_number_gt 2502
_reflns_number_total 3346
_reflns_threshold_expression 'I > 2\s(I)'
_cod_data_source_file c7md00281e2.cif
_cod_data_source_block I
_cod_original_formula_sum C20H25O5N
_cod_database_code 7120376

loop_
_space_group_symop_operation_xyz
'x, y, z'
'-x, y+1/2, -z+1/2'
'-x, -y, -z'
'x, -y-1/2, z-1/2'

loop_
_atom_site_type_symbol
_atom_site_label
_atom_site_fract_x
_atom_site_fract_y
_atom_site_fract_z
_atom_site_U_iso_or_equiv
_atom_site_adp_type
_atom_site_calc_flag
_atom_site_refinement_flags_adp
_atom_site_refinement_flags_occupancy
_atom_site_refinement_flags_posn
_atom_site_occupancy
_atom_site_disorder_assembly
_atom_site_disorder_group
O O1 0.47858(6) 0.29989(10) 0.35826(10) 0.0209(3) Uani d . . . 1.0 . .
C C2 0.49988(9) 0.18203(16) 0.30342(14) 0.0207(4) Uani d . . . 1.0 . .
O O2 0.55141(7) 0.19055(11) 0.23486(11) 0.0277(3) Uani d . . . 1.0 . .
C C3 0.45964(9) 0.06322(15) 0.33400(15) 0.0210(4) Uani d . . . 1.0 . .
H H3 0.4744 -0.0189 0.2985 0.025 Uiso calc U . R 1.0 . .
C C4 0.40172(9) 0.06035(15) 0.41049(14) 0.0173(3) Uani d . . . 1.0 . .
C C4A 0.37844(9) 0.18696(15) 0.46312(14) 0.0189(3) Uani d . . . 1.0 . .
C C5 0.31564(9) 0.20655(15) 0.53598(14) 0.0177(3) Uani d . . . 1.0 . .
C C6 0.29436(9) 0.33265(15) 0.57379(13) 0.0185(3) Uani d . . . 1.0 . .
C C7 0.33691(9) 0.44662(15) 0.54429(13) 0.0187(3) Uani d . . . 1.0 . .
C C8 0.39932(9) 0.42988(15) 0.47443(14) 0.0188(3) Uani d . . . 1.0 . .
H H8 0.4294 0.5052 0.4542 0.023 Uiso calc U . R 1.0 . .
C C8A 0.41810(9) 0.30357(14) 0.43389(14) 0.0171(3) Uani d . . . 1.0 . .
C C9A 0.31411(10) 0.58430(16) 0.58403(15) 0.0230(4) Uani d . P . 0.74(2) A 1
H H9A1 0.3241 0.5921 0.6758 0.035 Uiso calc U P R 0.74(2) A 1
H H9A2 0.2582 0.5991 0.5576 0.035 Uiso calc U P R 0.74(2) A 1
H H9A3 0.3452 0.6515 0.5446 0.035 Uiso calc U P R 0.74(2) A 1
C C9B 0.31411(10) 0.58430(16) 0.58403(15) 0.0230(4) Uani d . P . 0.26(2) A 2
H H9B1 0.3558 0.6207 0.6447 0.035 Uiso calc U P R 0.26(2) A 2
H H9B2 0.2651 0.579 0.6231 0.035 Uiso calc U P R 0.26(2) A 2
H H9B3 0.3066 0.6429 0.5102 0.035 Uiso calc U P R 0.26(2) A 2
C C10 0.36392(10) -0.07071(15) 0.43517(15) 0.0220(4) Uani d . . . 1.0 . .
H H10A 0.3074 -0.0654 0.4083 0.033 Uiso calc U . R 1.0 . .
H H10B 0.3724 -0.0909 0.5253 0.033 Uiso calc U . R 1.0 . .
H H10C 0.3872 -0.1417 0.388 0.033 Uiso calc U . R 1.0 . .
C C11 0.22108(10) 0.34484(16) 0.63949(15) 0.0231(4) Uani d . . . 1.0 . .
O O3 0.22431(7) 0.37268(14) 0.74995(11) 0.0348(3) Uani d . . . 1.0 . .
C C12A 0.14525(10) 0.3248(2) 0.55953(17) 0.0334(4) Uani d . P . 0.17(3) B 1
H H12A 0.1334 0.2289 0.553 0.05 Uiso calc U P R 0.17(3) B 1
H H12B 0.1492 0.3614 0.4754 0.05 Uiso calc U P R 0.17(3) B 1
H H12C 0.1032 0.371 0.5975 0.05 Uiso calc U P R 0.17(3) B 1
C C12B 0.14525(10) 0.3248(2) 0.55953(17) 0.0334(4) Uani d . P . 0.83(3) B 2
H H12D 0.1496 0.2475 0.5042 0.05 Uiso calc U P R 0.83(3) B 2
H H12E 0.1328 0.4051 0.5084 0.05 Uiso calc U P R 0.83(3) B 2
H H12F 0.1034 0.3086 0.6133 0.05 Uiso calc U P R 0.83(3) B 2
O O4 0.27186(6) 0.09878(10) 0.56932(9) 0.0178(3) Uani d . . . 1.0 . .
C C13 0.29812(9) 0.04933(16) 0.69508(13) 0.0194(4) Uani d . . . 1.0 . .
H H13A 0.287 0.1165 0.7589 0.023 Uiso calc U . R 1.0 . .
H H13B 0.3554 0.0327 0.7035 0.023 Uiso calc U . R 1.0 . .
C C14 0.25473(10) -0.07913(16) 0.71490(15) 0.0235(4) Uani d . . . 1.0 . .
H H14A 0.2785 -0.1221 0.7935 0.028 Uiso calc U . R 1.0 . .
H H14B 0.2612 -0.141 0.6444 0.028 Uiso calc U . R 1.0 . .
C C15 0.16800(9) -0.05799(16) 0.72325(15) 0.0234(4) Uani d . . . 1.0 . .
H H15A 0.1614 -0.0039 0.799 0.028 Uiso calc U . R 1.0 . .
H H15B 0.1453 -0.0067 0.6487 0.028 Uiso calc U . R 1.0 . .
N N1 0.12501(7) -0.18341(13) 0.72967(12) 0.0215(3) Uani d . . . 1.0 . .
C C16 0.04053(9) -0.16066(18) 0.71008(16) 0.0274(4) Uani d . . . 1.0 . .
H H16A 0.0265 -0.1191 0.6266 0.033 Uiso calc U . R 1.0 . .
H H16B 0.0253 -0.0979 0.7749 0.033 Uiso calc U . R 1.0 . .
C C17 -0.00387(10) -0.29042(19) 0.71737(16) 0.0306(4) Uani d . . . 1.0 . .
H H17A -0.061 -0.2725 0.7039 0.037 Uiso calc U . R 1.0 . .
H H17B 0.0095 -0.3516 0.6501 0.037 Uiso calc U . R 1.0 . .
O O5 0.01501(7) -0.35234(12) 0.83595(12) 0.0307(3) Uani d . . . 1.0 . .
C C18 0.14355(10) -0.25072(18) 0.85030(16) 0.0284(4) Uani d . . . 1.0 . .
H H18A 0.1318 -0.1901 0.919 0.034 Uiso calc U . R 1.0 . .
H H18B 0.2003 -0.2721 0.8627 0.034 Uiso calc U . R 1.0 . .
C C19 0.09673(11) -0.3778(2) 0.8558(2) 0.0378(5) Uani d . . . 1.0 . .
H H19A 0.1113 -0.4409 0.7909 0.045 Uiso calc U . R 1.0 . .
H H19B 0.1096 -0.4205 0.9391 0.045 Uiso calc U . R 1.0 . .

loop_
_atom_site_aniso_label
_atom_site_aniso_U_11
_atom_site_aniso_U_22
_atom_site_aniso_U_33
_atom_site_aniso_U_12
_atom_site_aniso_U_13
_atom_site_aniso_U_23
O1 0.0250(6) 0.0170(6) 0.0213(6) -0.0025(4) 0.0058(5) 0.0005(4)
C2 0.0243(8) 0.0229(9) 0.0150(8) 0.0013(6) 0.0022(7) 0.0034(6)
O2 0.0330(6) 0.0235(6) 0.0285(7) -0.0008(5) 0.0113(5) 0.0004(5)
C3 0.0286(8) 0.0122(8) 0.0219(8) -0.0002(6) 0.0019(7) -0.0023(6)
C4 0.0256(8) 0.0151(8) 0.0107(7) -0.0006(6) 0.0001(6) -0.0007(5)
C4A 0.0250(8) 0.0148(8) 0.0156(8) 0.0014(6) -0.0031(6) -0.0011(6)
C5 0.0202(7) 0.0196(8) 0.0127(8) -0.0037(6) -0.0012(6) 0.0031(6)
C6 0.0245(8) 0.0195(8) 0.0105(7) -0.0009(6) -0.0026(6) 0.0002(6)
C7 0.0277(8) 0.0159(8) 0.0105(7) 0.0012(6) -0.0069(6) -0.0011(6)
C8 0.0226(8) 0.0159(8) 0.0172(8) -0.0034(6) -0.0011(6) -0.0019(6)
C8A 0.0230(8) 0.0157(8) 0.0116(7) -0.0012(6) -0.0017(6) 0.0047(5)
C9A 0.0317(9) 0.0160(8) 0.0214(8) -0.0016(6) 0.0026(7) 0.0014(6)
C9B 0.0317(9) 0.0160(8) 0.0214(8) -0.0016(6) 0.0026(7) 0.0014(6)
C10 0.0323(9) 0.0137(8) 0.0207(8) -0.0014(6) 0.0057(7) -0.0021(6)
C11 0.0304(9) 0.0188(8) 0.0211(9) 0.0034(6) 0.0064(7) -0.0021(6)
O3 0.0364(7) 0.0464(8) 0.0222(7) 0.0112(6) 0.0054(5) -0.0098(6)
C12A 0.0241(9) 0.0480(12) 0.0285(10) -0.0007(8) 0.0050(8) 0.0008(8)
C12B 0.0241(9) 0.0480(12) 0.0285(10) -0.0007(8) 0.0050(8) 0.0008(8)
O4 0.0233(6) 0.0168(6) 0.0127(5) -0.0036(4) 0.0003(4) 0.0020(4)
C13 0.0242(8) 0.0196(8) 0.0136(8) -0.0017(6) -0.0013(6) 0.0036(6)
C14 0.0304(9) 0.0214(9) 0.0187(8) 0.0020(6) 0.0026(7) 0.0046(6)
C15 0.0280(9) 0.0214(8) 0.0213(8) 0.0028(6) 0.0050(7) 0.0012(6)
N1 0.0242(7) 0.0183(7) 0.0220(7) -0.0013(5) 0.0032(6) 0.0040(5)
C16 0.0270(9) 0.0309(10) 0.0238(9) 0.0004(7) 0.0003(7) 0.0085(7)
C17 0.0320(9) 0.0304(10) 0.0287(10) -0.0047(7) 0.0007(8) -0.0013(8)
O5 0.0298(6) 0.0278(7) 0.0355(7) -0.0037(5) 0.0084(5) 0.0038(5)
C18 0.0268(9) 0.0261(9) 0.0325(9) 0.0026(7) 0.0039(7) 0.0066(7)
C19 0.0326(10) 0.0310(10) 0.0506(12) -0.0012(8) 0.0079(8) 0.0138(9)

loop_
_atom_type_symbol
_atom_type_description
_atom_type_scat_dispersion_real
_atom_type_scat_dispersion_imag
_atom_type_scat_source
C C 0.0033 0.0016 'International Tables Vol C Tables 4.2.6.8 and 6.1.1.4'
H H 0.0000 0.0000 'International Tables Vol C Tables 4.2.6.8 and 6.1.1.4'
N N 0.0061 0.0033 'International Tables Vol C Tables 4.2.6.8 and 6.1.1.4'
O O 0.0106 0.0060 'International Tables Vol C Tables 4.2.6.8 and 6.1.1.4'

loop_
_geom_angle_atom_site_label_1
_geom_angle_atom_site_label_2
_geom_angle_atom_site_label_3
_geom_angle
C2 O1 C8A 121.38(11)
O2 C2 O1 116.19(13)
O2 C2 C3 126.84(15)
O1 C2 C3 116.96(13)
C4 C3 C2 124.09(14)
C4 C3 H3 118.0
C2 C3 H3 118.0
C3 C4 C4A 117.71(13)
C3 C4 C10 119.03(13)
C4A C4 C10 123.25(14)
C8A C4A C5 115.25(13)
C8A C4A C4 118.34(14)
C5 C4A C4 126.29(13)
O4 C5 C6 117.74(14)
O4 C5 C4A 120.27(13)
C6 C5 C4A 121.98(13)
C5 C6 C7 120.73(14)
C5 C6 C11 117.96(13)
C7 C6 C11 121.18(14)
C8 C7 C6 118.38(14)
C8 C7 C9A 120.32(14)
C6 C7 C9A 121.28(14)
C7 C8 C8A 120.06(14)
C7 C8 H8 120.0
C8A C8 H8 120.0
C8 C8A O1 115.00(13)
C8 C8A C4A 123.55(15)
O1 C8A C4A 121.43(13)
C7 C9A H9A1 109.5
C7 C9A H9A2 109.5
H9A1 C9A H9A2 109.5
C7 C9A H9A3 109.5
H9A1 C9A H9A3 109.5
H9A2 C9A H9A3 109.5
C4 C10 H10A 109.5
C4 C10 H10B 109.5
H10A C10 H10B 109.5
C4 C10 H10C 109.5
H10A C10 H10C 109.5
H10B C10 H10C 109.5
O3 C11 C12A 122.37(15)
O3 C11 C6 121.51(15)
C12A C11 C6 116.09(14)
C11 C12A H12A 109.5
C11 C12A H12B 109.5
H12A C12A H12B 109.5
C11 C12A H12C 109.5
H12A C12A H12C 109.5
H12B C12A H12C 109.5
C5 O4 C13 112.42(11)
O4 C13 C14 108.13(12)
O4 C13 H13A 110.1
C14 C13 H13A 110.1
O4 C13 H13B 110.1
C14 C13 H13B 110.1
H13A C13 H13B 108.4
C13 C14 C15 113.08(13)
C13 C14 H14A 109.0
C15 C14 H14A 109.0
C13 C14 H14B 109.0
C15 C14 H14B 109.0
H14A C14 H14B 107.8
N1 C15 C14 112.79(13)
N1 C15 H15A 109.0
C14 C15 H15A 109.0
N1 C15 H15B 109.0
C14 C15 H15B 109.0
H15A C15 H15B 107.8
C16 N1 C15 110.98(13)
C16 N1 C18 108.35(12)
C15 N1 C18 112.06(13)
N1 C16 C17 110.92(14)
N1 C16 H16A 109.5
C17 C16 H16A 109.5
N1 C16 H16B 109.5
C17 C16 H16B 109.5
H16A C16 H16B 108.0
O5 C17 C16 110.78(14)
O5 C17 H17A 109.5
C16 C17 H17A 109.5
O5 C17 H17B 109.5
C16 C17 H17B 109.5
H17A C17 H17B 108.1
C19 O5 C17 109.70(13)
N1 C18 C19 110.99(15)
N1 C18 H18A 109.4
C19 C18 H18A 109.4
N1 C18 H18B 109.4
C19 C18 H18B 109.4
H18A C18 H18B 108.0
O5 C19 C18 111.42(15)
O5 C19 H19A 109.3
C18 C19 H19A 109.3
O5 C19 H19B 109.3
C18 C19 H19B 109.3
H19A C19 H19B 108.0

loop_
_geom_bond_atom_site_label_1
_geom_bond_atom_site_label_2
_geom_bond_distance
O1 C2 1.3814(19)
O1 C8A 1.3834(18)
C2 O2 1.2112(19)
C2 C3 1.428(2)
C3 C4 1.354(2)
C3 H3 0.95
C4 C4A 1.457(2)
C4 C10 1.496(2)
C4A C8A 1.400(2)
C4A C5 1.410(2)
C5 O4 1.3806(18)
C5 C6 1.383(2)
C6 C7 1.406(2)
C6 C11 1.510(2)
C7 C8 1.380(2)
C7 C9A 1.503(2)
C8 C8A 1.383(2)
C8 H8 0.95
C9A H9A1 0.98
C9A H9A2 0.98
C9A H9A3 0.98
C10 H10A 0.98
C10 H10B 0.98
C10 H10C 0.98
C11 O3 1.2087(19)
C11 C12A 1.487(2)
C12A H12A 0.98
C12A H12B 0.98
C12A H12C 0.98
O4 C13 1.4561(17)
C13 C14 1.509(2)
C13 H13A 0.99
C13 H13B 0.99
C14 C15 1.513(2)
C14 H14A 0.99
C14 H14B 0.99
C15 N1 1.458(2)
C15 H15A 0.99
C15 H15B 0.99
N1 C16 1.457(2)
N1 C18 1.458(2)
C16 C17 1.508(2)
C16 H16A 0.99
C16 H16B 0.99
C17 O5 1.416(2)
C17 H17A 0.99
C17 H17B 0.99
O5 C19 1.415(2)
C18 C19 1.505(3)
C18 H18A 0.99
C18 H18B 0.99
C19 H19A 0.99
C19 H19B 0.99

loop_
_geom_hbond_atom_site_label_D
_geom_hbond_atom_site_label_H
_geom_hbond_atom_site_label_A
_geom_hbond_site_symmetry_A
_geom_hbond_distance_DH
_geom_hbond_distance_HA
_geom_hbond_distance_DA
_geom_hbond_angle_DHA
C3 H3 O1 2_645 0.95 2.65 3.5689(19) 162.7
C12A H12A O4 . 0.98 2.69 3.123(2) 107.0
C12B H12D O4 . 0.98 2.60 3.123(2) 113.6

loop_
_geom_torsion_atom_site_label_1
_geom_torsion_atom_site_label_2
_geom_torsion_atom_site_label_3
_geom_torsion_atom_site_label_4
_geom_torsion
C8A O1 C2 O2 177.13(13)
C8A O1 C2 C3 -3.4(2)
O2 C2 C3 C4 -179.25(16)
O1 C2 C3 C4 1.3(2)
C2 C3 C4 C4A 1.0(2)
C2 C3 C4 C10 179.90(14)
C3 C4 C4A C8A -1.3(2)
C10 C4 C4A C8A 179.84(14)
C3 C4 C4A C5 174.57(14)
C10 C4 C4A C5 -4.3(2)
C8A C4A C5 O4 179.34(12)
C4 C4A C5 O4 3.4(2)
C8A C4A C5 C6 1.0(2)
C4 C4A C5 C6 -174.96(14)
O4 C5 C6 C7 179.29(12)
C4A C5 C6 C7 -2.3(2)
O4 C5 C6 C11 -4.8(2)
C4A C5 C6 C11 173.56(13)
C5 C6 C7 C8 1.4(2)
C11 C6 C7 C8 -174.35(13)
C5 C6 C7 C9A 179.59(13)
C11 C6 C7 C9A 3.9(2)
C6 C7 C8 C8A 0.8(2)
C9A C7 C8 C8A -177.44(14)
C7 C8 C8A O1 176.21(12)
C7 C8 C8A C4A -2.2(2)
C2 O1 C8A C8 -175.25(12)
C2 O1 C8A C4A 3.2(2)
C5 C4A C8A C8 1.3(2)
C4 C4A C8A C8 177.54(14)
C5 C4A C8A O1 -177.03(13)
C4 C4A C8A O1 -0.7(2)
C5 C6 C11 O3 110.58(18)
C7 C6 C11 O3 -73.6(2)
C5 C6 C11 C12A -71.25(19)
C7 C6 C11 C12A 104.59(18)
C6 C5 O4 C13 -84.78(15)
C4A C5 O4 C13 96.79(16)
C5 O4 C13 C14 -172.00(12)
O4 C13 C14 C15 -68.54(17)
C13 C14 C15 N1 174.20(12)
C14 C15 N1 C16 -167.62(13)
C14 C15 N1 C18 71.10(17)
C15 N1 C16 C17 -179.72(14)
C18 N1 C16 C17 -56.28(18)
N1 C16 C17 O5 59.11(19)
C16 C17 O5 C19 -58.99(19)
C16 N1 C18 C19 55.60(18)
C15 N1 C18 C19 178.38(14)
C17 O5 C19 C18 58.6(2)
N1 C18 C19 O5 -57.9(2)
